data_7024813
loop_
_publ_author_name
'Lu, Zhe-Jun'
'Wang, Jin-Po'
'Zhu, Qin-Yu'
'Huo, Li-Bin'
'Qin, Yu-Rong'
'Dai, Jie'

_publ_section_title
;
 Cu(II) and Ni(II) dioxotetraamine complexes integrated with
 tetrathiafulvalene moiety; structures and solution chemistry.
;
_journal_issue 11
_journal_name_full 'Dalton transactions (Cambridge, England : 2003)'
_journal_page_first 2798
_journal_page_last 2803
_journal_paper_doi 10.1039/b921745b
_journal_volume 39
_journal_year 2010
_chemical_formula_sum 'C17 H25 Cu N5 O3 S6'
_chemical_formula_weight 603.32
_chemical_name_systematic
;
?
;
_space_group_IT_number 14
_symmetry_cell_setting monoclinic
_symmetry_space_group_name_Hall '-P 2ybc'
_symmetry_space_group_name_H-M 'P 1 21/c 1'
_atom_sites_solution_hydrogens geom
_atom_sites_solution_primary direct
_atom_sites_solution_secondary difmap
_audit_creation_method SHELXL-97
_cell_angle_alpha 90.00
_cell_angle_beta 92.016(3)
_cell_angle_gamma 90.00
_cell_formula_units_Z 4
_cell_length_a 8.6930(10)
_cell_length_b 20.337(2)
_cell_length_c 14.2013(17)
_cell_measurement_temperature 223(2)
_cell_volume 2509.1(5)
_computing_structure_refinement 'SHELXL-97 (Sheldrick, 1997)'
_computing_structure_solution 'SHELXS-97 (Sheldrick, 1990)'
_diffrn_ambient_temperature 223(2)
_diffrn_detector_area_resol_mean 14.63
_diffrn_measured_fraction_theta_full 0.995
_diffrn_measured_fraction_theta_max 0.995
_diffrn_measurement_device_type 'Rigaku Saturn'
_diffrn_measurement_method \w
_diffrn_radiation_monochromator graphite
_diffrn_radiation_source 'fine-focus sealed tube'
_diffrn_radiation_type MoK\a
_diffrn_radiation_wavelength 0.71075
_diffrn_reflns_av_R_equivalents 0.0665
_diffrn_reflns_av_sigmaI/netI 0.0657
_diffrn_reflns_limit_h_max 10
_diffrn_reflns_limit_h_min -7
_diffrn_reflns_limit_k_max 24
_diffrn_reflns_limit_k_min -21
_diffrn_reflns_limit_l_max 15
_diffrn_reflns_limit_l_min -17
_diffrn_reflns_number 15276
_diffrn_reflns_theta_full 25.50
_diffrn_reflns_theta_max 25.50
_diffrn_reflns_theta_min 3.04
_exptl_absorpt_coefficient_mu 1.399
_exptl_absorpt_correction_T_max 0.8500
_exptl_absorpt_correction_T_min 0.4873
_exptl_absorpt_correction_type multi-scan
_exptl_absorpt_process_details 'Jacobson, R. (1998) Private communication'
_exptl_crystal_density_diffrn 1.597
_exptl_crystal_density_method 'not measured'
_exptl_crystal_F_000 1244
_exptl_crystal_size_max 0.60
_exptl_crystal_size_mid 0.30
_exptl_crystal_size_min 0.12
_refine_diff_density_max 0.510
_refine_diff_density_min -0.401
_refine_diff_density_rms 0.079
_refine_ls_extinction_method none
_refine_ls_goodness_of_fit_ref 1.034
_refine_ls_hydrogen_treatment mixed
_refine_ls_matrix_type full
_refine_ls_number_parameters 297
_refine_ls_number_reflns 4651
_refine_ls_number_restraints 0
_refine_ls_restrained_S_all 1.034
_refine_ls_R_factor_all 0.0635
_refine_ls_R_factor_gt 0.0484
_refine_ls_shift/su_max 0.001
_refine_ls_shift/su_mean 0.000
_refine_ls_structure_factor_coef Fsqd
_refine_ls_weighting_details 'calc w=1/[\s^2^(Fo^2^)+(0.0485P)^2^+0.0000P] where P=(Fo^2^+2Fc^2^)/3'
_refine_ls_weighting_scheme calc
_refine_ls_wR_factor_gt 0.1071
_refine_ls_wR_factor_ref 0.1151
_reflns_number_gt 3876
_reflns_number_total 4651
_reflns_threshold_expression >2sigma(I)
_cod_data_source_file b921745b.txt
_cod_data_source_block l
_cod_original_sg_symbol_H-M 'P 21/c'
_cod_database_code 7024813

loop_
_symmetry_equiv_pos_as_xyz
'x, y, z'
'-x, y+1/2, -z+1/2'
'-x, -y, -z'
'x, -y-1/2, z-1/2'

loop_
_atom_site_label
_atom_site_type_symbol
_atom_site_fract_x
_atom_site_fract_y
_atom_site_fract_z
_atom_site_U_iso_or_equiv
_atom_site_adp_type
_atom_site_occupancy
_atom_site_symmetry_multiplicity
_atom_site_calc_flag
_atom_site_refinement_flags
Cu1 Cu 0.36846(6) 0.66027(2) 0.50070(3) 0.02859(15) Uani 1 1 d .
S1 S 0.56249(12) 0.51180(4) 0.23697(6) 0.0314(2) Uani 1 1 d .
S2 S 0.37375(13) 0.61310(4) 0.14472(6) 0.0310(2) Uani 1 1 d .
S3 S 0.45001(13) 0.40393(5) 0.08922(6) 0.0345(3) Uani 1 1 d .
S4 S 0.24130(12) 0.49661(4) -0.00878(6) 0.0324(2) Uani 1 1 d .
S5 S 0.29822(15) 0.28393(5) 0.00619(7) 0.0410(3) Uani 1 1 d .
S6 S 0.04993(13) 0.39462(5) -0.10529(7) 0.0394(3) Uani 1 1 d .
O1 O 0.6969(4) 0.52870(14) 0.40363(17) 0.0408(7) Uani 1 1 d .
O2 O 0.3620(4) 0.73383(12) 0.22429(17) 0.0412(7) Uani 1 1 d .
O3 O 0.1908(4) 0.57265(16) 0.4934(2) 0.0525(9) Uani 1 1 d .
H3A H 0.228(7) 0.542(2) 0.520(4) 0.066(18) Uiso 1 1 d .
N2 N 0.4278(4) 0.63966(15) 0.6364(2) 0.0359(8) Uani 1 1 d .
H2B H 0.3948 0.6719 0.6753 0.043 Uiso 1 1 calc R
H2A H 0.3861 0.6007 0.6541 0.043 Uiso 1 1 calc R
N4 N 0.2064(4) 0.72383(16) 0.5462(2) 0.0379(8) Uani 1 1 d .
H4B H 0.1338 0.7015 0.5780 0.046 Uiso 1 1 calc R
H4A H 0.2509 0.7540 0.5859 0.046 Uiso 1 1 calc R
N1 N 0.5559(4) 0.60856(14) 0.47491(19) 0.0285(7) Uani 1 1 d .
N3 N 0.3305(4) 0.70424(15) 0.3788(2) 0.0310(7) Uani 1 1 d .
N5 N 0.0120(8) 0.3418(4) 0.3121(4) 0.118(3) Uani 1 1 d .
C11 C 0.5973(5) 0.6359(2) 0.6401(2) 0.0380(10) Uani 1 1 d .
H11B H 0.6340 0.6181 0.7009 0.046 Uiso 1 1 calc R
H11A H 0.6415 0.6798 0.6325 0.046 Uiso 1 1 calc R
C10 C 0.6447(5) 0.59175(19) 0.5616(2) 0.0340(9) Uani 1 1 d .
H10B H 0.7550 0.5971 0.5515 0.041 Uiso 1 1 calc R
H10A H 0.6261 0.5458 0.5784 0.041 Uiso 1 1 calc R
C14 C 0.1347(6) 0.7572(2) 0.4640(3) 0.0454(11) Uani 1 1 d .
H14B H 0.0907 0.7993 0.4829 0.055 Uiso 1 1 calc R
H14A H 0.0518 0.7299 0.4362 0.055 Uiso 1 1 calc R
C13 C 0.2563(6) 0.7681(2) 0.3940(3) 0.0452(12) Uani 1 1 d .
H13B H 0.2104 0.7848 0.3347 0.054 Uiso 1 1 calc R
H13A H 0.3319 0.8002 0.4182 0.054 Uiso 1 1 calc R
C9 C 0.5938(4) 0.57256(18) 0.4027(2) 0.0271(8) Uani 1 1 d .
C1 C 0.5117(4) 0.57971(17) 0.3075(2) 0.0262(8) Uani 1 1 d .
C2 C 0.4258(4) 0.62675(16) 0.2647(2) 0.0245(8) Uani 1 1 d .
C12 C 0.3725(5) 0.69357(17) 0.2924(2) 0.0280(9) Uani 1 1 d .
C3 C 0.4250(5) 0.52969(17) 0.1473(2) 0.0296(9) Uani 1 1 d .
C4 C 0.3743(5) 0.48420(17) 0.0858(2) 0.0285(8) Uani 1 1 d .
C5 C 0.3001(5) 0.36999(18) 0.0185(2) 0.0326(9) Uani 1 1 d .
C6 C 0.2069(5) 0.41202(18) -0.0276(2) 0.0303(9) Uani 1 1 d .
C7 C 0.2809(6) 0.2580(2) 0.1270(3) 0.0443(11) Uani 1 1 d .
H7C H 0.3660 0.2756 0.1651 0.066 Uiso 1 1 calc R
H7B H 0.2827 0.2103 0.1301 0.066 Uiso 1 1 calc R
H7A H 0.1845 0.2740 0.1507 0.066 Uiso 1 1 calc R
C8 C 0.1370(7) 0.3479(2) -0.1985(3) 0.0572(14) Uani 1 1 d .
H8C H 0.2188 0.3735 -0.2252 0.086 Uiso 1 1 calc R
H8B H 0.0596 0.3378 -0.2472 0.086 Uiso 1 1 calc R
H8A H 0.1791 0.3072 -0.1727 0.086 Uiso 1 1 calc R
C15 C 0.0968(7) 0.5591(2) 0.4139(4) 0.0684(17) Uani 1 1 d .
H15A H 0.0154 0.5917 0.4085 0.103 Uiso 1 1 calc R
H15B H 0.0518 0.5157 0.4200 0.103 Uiso 1 1 calc R
H15C H 0.1578 0.5605 0.3581 0.103 Uiso 1 1 calc R
C16 C 0.0019(12) 0.4440(4) 0.2101(6) 0.125(3) Uani 1 1 d .
C17 C 0.0030(8) 0.3871(3) 0.2666(4) 0.0758(18) Uani 1 1 d .

loop_
_atom_site_aniso_label
_atom_site_aniso_U_11
_atom_site_aniso_U_22
_atom_site_aniso_U_33
_atom_site_aniso_U_23
_atom_site_aniso_U_13
_atom_site_aniso_U_12
Cu1 0.0367(3) 0.0282(3) 0.0209(2) -0.00141(17) 0.00158(19) 0.0021(2)
S1 0.0413(6) 0.0294(5) 0.0231(4) -0.0023(3) -0.0024(4) 0.0071(4)
S2 0.0451(7) 0.0269(5) 0.0204(4) -0.0020(3) -0.0058(4) 0.0034(4)
S3 0.0441(7) 0.0273(5) 0.0316(5) -0.0043(4) -0.0049(4) 0.0024(5)
S4 0.0404(6) 0.0283(5) 0.0281(5) -0.0034(4) -0.0033(4) 0.0001(4)
S5 0.0600(8) 0.0264(5) 0.0367(5) -0.0049(4) 0.0039(5) -0.0037(5)
S6 0.0390(7) 0.0417(6) 0.0371(6) -0.0055(4) -0.0031(5) -0.0058(5)
O1 0.0466(19) 0.0484(17) 0.0270(13) -0.0008(12) -0.0036(12) 0.0204(15)
O2 0.068(2) 0.0277(14) 0.0278(13) 0.0038(11) 0.0022(13) 0.0047(14)
O3 0.058(2) 0.0370(18) 0.061(2) 0.0051(15) -0.0187(18) -0.0018(17)
N2 0.051(2) 0.0326(18) 0.0241(15) 0.0013(13) 0.0045(14) 0.0056(17)
N4 0.043(2) 0.0400(19) 0.0311(17) -0.0048(14) 0.0100(15) 0.0016(16)
N1 0.035(2) 0.0303(16) 0.0197(14) -0.0006(12) -0.0011(13) 0.0039(14)
N3 0.040(2) 0.0281(16) 0.0250(16) -0.0012(12) 0.0024(14) 0.0072(15)
N5 0.103(6) 0.156(6) 0.093(4) 0.042(4) -0.007(4) -0.050(5)
C11 0.053(3) 0.041(2) 0.0196(18) 0.0003(16) -0.0043(17) -0.004(2)
C10 0.036(2) 0.041(2) 0.0247(19) 0.0032(16) -0.0039(16) 0.0030(19)
C14 0.051(3) 0.053(3) 0.032(2) -0.0064(19) -0.0026(19) 0.022(2)
C13 0.068(3) 0.036(2) 0.032(2) 0.0003(17) 0.002(2) 0.023(2)
C9 0.028(2) 0.031(2) 0.0229(18) 0.0040(14) -0.0003(15) -0.0023(18)
C1 0.031(2) 0.0265(19) 0.0217(17) -0.0048(14) 0.0035(15) -0.0016(16)
C2 0.033(2) 0.0219(18) 0.0189(16) 0.0002(13) 0.0014(15) -0.0047(16)
C12 0.035(2) 0.0263(19) 0.0226(18) -0.0007(14) -0.0035(16) -0.0021(17)
C3 0.039(2) 0.028(2) 0.0221(17) -0.0010(14) -0.0013(16) -0.0020(17)
C4 0.035(2) 0.0269(19) 0.0232(17) -0.0007(14) 0.0006(15) -0.0001(17)
C5 0.040(3) 0.033(2) 0.0249(18) -0.0054(15) 0.0040(17) -0.0034(19)
C6 0.037(2) 0.032(2) 0.0214(17) -0.0037(15) 0.0026(16) -0.0040(18)
C7 0.055(3) 0.033(2) 0.044(2) 0.0058(18) 0.003(2) 0.006(2)
C8 0.071(4) 0.062(3) 0.039(2) -0.018(2) -0.002(2) -0.002(3)
C15 0.070(4) 0.058(3) 0.075(4) 0.018(3) -0.024(3) -0.013(3)
C16 0.159(9) 0.111(6) 0.105(6) 0.036(5) -0.023(6) 0.027(6)
C17 0.062(4) 0.107(5) 0.058(4) -0.001(3) -0.001(3) -0.022(4)

loop_
_atom_type_symbol
_atom_type_description
_atom_type_scat_dispersion_real
_atom_type_scat_dispersion_imag
_atom_type_scat_source
C C 0.0033 0.0016 'International Tables Vol C Tables 4.2.6.8 and 6.1.1.4'
H H 0.0000 0.0000 'International Tables Vol C Tables 4.2.6.8 and 6.1.1.4'
N N 0.0061 0.0033 'International Tables Vol C Tables 4.2.6.8 and 6.1.1.4'
Cu Cu 0.3201 1.2651 'International Tables Vol C Tables 4.2.6.8 and 6.1.1.4'
S S 0.1246 0.1234 'International Tables Vol C Tables 4.2.6.8 and 6.1.1.4'
O O 0.0106 0.0060 'International Tables Vol C Tables 4.2.6.8 and 6.1.1.4'

loop_
_geom_angle_atom_site_label_1
_geom_angle_atom_site_label_2
_geom_angle_atom_site_label_3
_geom_angle
N3 Cu1 N1 101.06(13)
N3 Cu1 N2 164.39(13)
N1 Cu1 N2 83.24(13)
N3 Cu1 N4 83.92(13)
N1 Cu1 N4 167.93(13)
N2 Cu1 N4 89.16(13)
N3 Cu1 O3 102.46(12)
N1 Cu1 O3 97.59(13)
N2 Cu1 O3 91.72(13)
N4 Cu1 O3 91.97(14)
C3 S1 C1 94.11(17)
C3 S2 C2 94.33(16)
C5 S3 C4 94.54(18)
C4 S4 C6 94.53(16)
C5 S5 C7 101.39(18)
C6 S6 C8 103.2(2)
C15 O3 Cu1 123.2(3)
C15 O3 H3A 117(4)
Cu1 O3 H3A 108(4)
C11 N2 Cu1 105.4(2)
C11 N2 H2B 110.7
Cu1 N2 H2B 110.7
C11 N2 H2A 110.7
Cu1 N2 H2A 110.7
H2B N2 H2A 108.8
C14 N4 Cu1 108.7(2)
C14 N4 H4B 110.0
Cu1 N4 H4B 110.0
C14 N4 H4A 110.0
Cu1 N4 H4A 110.0
H4B N4 H4A 108.3
C9 N1 C10 112.7(3)
C9 N1 Cu1 132.1(2)
C10 N1 Cu1 112.3(2)
C12 N3 C13 115.0(3)
C12 N3 Cu1 134.9(3)
C13 N3 Cu1 109.5(2)
N2 C11 C10 107.8(3)
N2 C11 H11B 110.1
C10 C11 H11B 110.1
N2 C11 H11A 110.1
C10 C11 H11A 110.1
H11B C11 H11A 108.5
N1 C10 C11 109.4(3)
N1 C10 H10B 109.8
C11 C10 H10B 109.8
N1 C10 H10A 109.8
C11 C10 H10A 109.8
H10B C10 H10A 108.2
N4 C14 C13 107.9(4)
N4 C14 H14B 110.1
C13 C14 H14B 110.1
N4 C14 H14A 110.1
C13 C14 H14A 110.1
H14B C14 H14A 108.4
N3 C13 C14 106.9(3)
N3 C13 H13B 110.3
C14 C13 H13B 110.3
N3 C13 H13A 110.3
C14 C13 H13A 110.3
H13B C13 H13A 108.6
O1 C9 N1 125.7(3)
O1 C9 C1 112.9(3)
N1 C9 C1 121.4(3)
C2 C1 C9 135.1(3)
C2 C1 S1 116.4(2)
C9 C1 S1 108.1(3)
C1 C2 C12 134.5(3)
C1 C2 S2 116.2(3)
C12 C2 S2 109.0(2)
O2 C12 N3 126.3(3)
O2 C12 C2 113.7(3)
N3 C12 C2 119.8(3)
C4 C3 S2 125.3(3)
C4 C3 S1 122.1(3)
S2 C3 S1 112.45(19)
C3 C4 S4 126.3(3)
C3 C4 S3 120.6(3)
S4 C4 S3 112.91(18)
C6 C5 S3 117.0(3)
C6 C5 S5 125.9(3)
S3 C5 S5 116.8(2)
C5 C6 S6 128.5(3)
C5 C6 S4 117.0(3)
S6 C6 S4 114.5(2)
S5 C7 H7C 109.5
S5 C7 H7B 109.5
H7C C7 H7B 109.5
S5 C7 H7A 109.5
H7C C7 H7A 109.5
H7B C7 H7A 109.5
S6 C8 H8C 109.5
S6 C8 H8B 109.5
H8C C8 H8B 109.5
S6 C8 H8A 109.5
H8C C8 H8A 109.5
H8B C8 H8A 109.5
O3 C15 H15A 109.5
O3 C15 H15B 109.5
H15A C15 H15B 109.5
O3 C15 H15C 109.5
H15A C15 H15C 109.5
H15B C15 H15C 109.5
N5 C17 C16 176.4(8)

loop_
_geom_bond_atom_site_label_1
_geom_bond_atom_site_label_2
_geom_bond_distance
Cu1 N3 1.966(3)
Cu1 N1 1.984(3)
Cu1 N2 2.022(3)
Cu1 N4 2.034(3)
Cu1 O3 2.358(3)
S1 C3 1.754(4)
S1 C1 1.771(3)
S2 C3 1.754(4)
S2 C2 1.770(3)
S3 C5 1.759(4)
S3 C4 1.760(4)
S4 C4 1.759(3)
S4 C6 1.765(4)
S5 C5 1.759(4)
S5 C7 1.807(4)
S6 C6 1.760(4)
S6 C8 1.816(5)
O1 C9 1.264(5)
O2 C12 1.268(4)
O3 C15 1.398(5)
O3 H3A 0.79(5)
N2 C11 1.474(6)
N2 H2B 0.9100
N2 H2A 0.9100
N4 C14 1.470(5)
N4 H4B 0.9100
N4 H4A 0.9100
N1 C9 1.311(5)
N1 C10 1.471(4)
N3 C12 1.310(5)
N3 C13 1.469(5)
N5 C17 1.126(8)
C11 C10 1.500(5)
C11 H11B 0.9800
C11 H11A 0.9800
C10 H10B 0.9800
C10 H10A 0.9800
C14 C13 1.493(7)
C14 H14B 0.9800
C14 H14A 0.9800
C13 H13B 0.9800
C13 H13A 0.9800
C9 C1 1.514(4)
C1 C2 1.345(5)
C2 C12 1.493(5)
C3 C4 1.337(5)
C5 C6 1.333(5)
C7 H7C 0.9700
C7 H7B 0.9700
C7 H7A 0.9700
C8 H8C 0.9700
C8 H8B 0.9700
C8 H8A 0.9700
C15 H15A 0.9700
C15 H15B 0.9700
C15 H15C 0.9700
C16 C17 1.408(9)

loop_
_geom_hbond_atom_site_label_D
_geom_hbond_atom_site_label_H
_geom_hbond_atom_site_label_A
_geom_hbond_distance_DH
_geom_hbond_distance_HA
_geom_hbond_distance_DA
_geom_hbond_angle_DHA
_geom_hbond_site_symmetry_A
N2 H2A S1 0.91 2.79 3.566(3) 144.0 3_666
N2 H2B O2 0.91 2.06 2.925(4) 157.6 4_576
O3 H3A O1 0.79(5) 1.91(5) 2.691(4) 173(6) 3_666
N4 H4A O2 0.91 2.17 2.954(4) 143.5 4_576
N4 H4B N5 0.91 2.23 3.115(7) 165.2 3_566

loop_
_geom_torsion_atom_site_label_1
_geom_torsion_atom_site_label_2
_geom_torsion_atom_site_label_3
_geom_torsion_atom_site_label_4
_geom_torsion
N3 Cu1 O3 C15 3.8(4)
N1 Cu1 O3 C15 -99.4(4)
N2 Cu1 O3 C15 177.2(4)
N4 Cu1 O3 C15 88.0(4)
N3 Cu1 N2 C11 -75.5(6)
N1 Cu1 N2 C11 31.6(2)
N4 Cu1 N2 C11 -139.0(2)
O3 Cu1 N2 C11 129.0(2)
N3 Cu1 N4 C14 9.7(3)
N1 Cu1 N4 C14 124.8(6)
N2 Cu1 N4 C14 175.7(3)
O3 Cu1 N4 C14 -92.6(3)
N3 Cu1 N1 C9 -43.9(4)
N2 Cu1 N1 C9 151.3(4)
N4 Cu1 N1 C9 -157.4(5)
O3 Cu1 N1 C9 60.4(4)
N3 Cu1 N1 C10 157.2(2)
N2 Cu1 N1 C10 -7.6(3)
N4 Cu1 N1 C10 43.7(7)
O3 Cu1 N1 C10 -98.5(3)
N1 Cu1 N3 C12 20.0(4)
N2 Cu1 N3 C12 124.7(5)
N4 Cu1 N3 C12 -171.1(4)
O3 Cu1 N3 C12 -80.4(4)
N1 Cu1 N3 C13 -149.8(3)
N2 Cu1 N3 C13 -45.0(7)
N4 Cu1 N3 C13 19.1(3)
O3 Cu1 N3 C13 109.8(3)
Cu1 N2 C11 C10 -49.4(3)
C9 N1 C10 C11 178.8(3)
Cu1 N1 C10 C11 -18.1(4)
N2 C11 C10 N1 44.7(4)
Cu1 N4 C14 C13 -36.0(4)
C12 N3 C13 C14 144.1(4)
Cu1 N3 C13 C14 -43.9(4)
N4 C14 C13 N3 52.3(4)
C10 N1 C9 O1 -1.5(6)
Cu1 N1 C9 O1 -160.3(3)
C10 N1 C9 C1 177.3(3)
Cu1 N1 C9 C1 18.5(6)
O1 C9 C1 C2 -160.5(4)
N1 C9 C1 C2 20.5(7)
O1 C9 C1 S1 12.1(4)
N1 C9 C1 S1 -166.9(3)
C3 S1 C1 C2 -15.6(3)
C3 S1 C1 C9 170.2(3)
C9 C1 C2 C12 0.0(8)
S1 C1 C2 C12 -172.2(4)
C9 C1 C2 S2 173.1(4)
S1 C1 C2 S2 1.0(4)
C3 S2 C2 C1 14.2(3)
C3 S2 C2 C12 -171.0(3)
C13 N3 C12 O2 3.9(6)
Cu1 N3 C12 O2 -165.5(3)
C13 N3 C12 C2 -170.3(4)
Cu1 N3 C12 C2 20.4(6)
C1 C2 C12 O2 146.7(4)
S2 C2 C12 O2 -26.8(4)
C1 C2 C12 N3 -38.5(7)
S2 C2 C12 N3 148.0(3)
C2 S2 C3 C4 159.5(4)
C2 S2 C3 S1 -24.3(3)
C1 S1 C3 C4 -159.0(4)
C1 S1 C3 S2 24.6(3)
S2 C3 C4 S4 -2.2(6)
S1 C3 C4 S4 -178.1(2)
S2 C3 C4 S3 173.4(2)
S1 C3 C4 S3 -2.5(5)
C6 S4 C4 C3 -165.3(4)
C6 S4 C4 S3 18.8(3)
C5 S3 C4 C3 164.2(4)
C5 S3 C4 S4 -19.6(2)
C4 S3 C5 C6 13.3(4)
C4 S3 C5 S5 -172.6(2)
C7 S5 C5 C6 -126.1(4)
C7 S5 C5 S3 60.4(3)
S3 C5 C6 S6 178.6(2)
S5 C5 C6 S6 5.0(6)
S3 C5 C6 S4 -2.1(5)
S5 C5 C6 S4 -175.6(2)
C8 S6 C6 C5 -59.9(4)
C8 S6 C6 S4 120.8(3)
C4 S4 C6 C5 -10.3(4)
C4 S4 C6 S6 169.2(2)
